data_4338340
loop_
_publ_author_name
'Zhang, Chi'
'Ji, Min'
'Ji, Shou-Hua'
'An, Yong-Lin'

_publ_section_title
;
 Mild Solvothermal Syntheses and Characterization of Layered Copper
 Thioantimonates(III) and Thioarsenate(III).
;
_journal_issue 10
_journal_name_full 'Inorganic chemistry'
_journal_page_first 4856
_journal_page_last 4860
_journal_paper_doi 10.1021/ic402864s
_journal_volume 53
_journal_year 2014
_chemical_formula_sum 'As8 Cu6 Rb8 S19'
_chemical_formula_weight 2273.50
_chemical_name_common compound-3
_chemical_name_systematic
; 
 ? 
;
_space_group_IT_number 4
_symmetry_cell_setting monoclinic
_symmetry_space_group_name_Hall 'P 2yb'
_symmetry_space_group_name_H-M 'P 1 21 1'
_atom_sites_solution_hydrogens none
_atom_sites_solution_primary direct
_atom_sites_solution_secondary difmap
_audit_creation_method SHELXL-97
_cell_angle_alpha 90.00
_cell_angle_beta 95.985(17)
_cell_angle_gamma 90.00
_cell_formula_units_Z 2
_cell_length_a 11.876(3)
_cell_length_b 9.1984(19)
_cell_length_c 19.792(5)
_cell_measurement_reflns_used 1552
_cell_measurement_temperature 296(2)
_cell_measurement_theta_max 21.16
_cell_measurement_theta_min 2.55
_cell_volume 2150.3(9)
_computing_cell_refinement 'Bruker SMART'
_computing_data_collection 'Bruker SMART'
_computing_data_reduction 'Bruker SAINT'
_computing_molecular_graphics 'Bruker SHELXTL'
_computing_publication_material 'Bruker SHELXTL'
_computing_structure_refinement 'Bruker SHELXTL'
_computing_structure_solution 'Bruker SHELXTL'
_diffrn_ambient_temperature 296(2)
_diffrn_measured_fraction_theta_full 0.999
_diffrn_measured_fraction_theta_max 0.999
_diffrn_measurement_device_type 'CCD area detector'
_diffrn_measurement_method 'phi and omega scans'
_diffrn_radiation_monochromator graphite
_diffrn_radiation_source 'fine-focus sealed tube'
_diffrn_radiation_type MoK\a
_diffrn_radiation_wavelength 0.71073
_diffrn_reflns_av_R_equivalents 0.0557
_diffrn_reflns_av_sigmaI/netI 0.1152
_diffrn_reflns_limit_h_max 14
_diffrn_reflns_limit_h_min -14
_diffrn_reflns_limit_k_max 9
_diffrn_reflns_limit_k_min -10
_diffrn_reflns_limit_l_max 23
_diffrn_reflns_limit_l_min -23
_diffrn_reflns_number 10869
_diffrn_reflns_theta_full 25.00
_diffrn_reflns_theta_max 25.00
_diffrn_reflns_theta_min 2.07
_exptl_absorpt_coefficient_mu 18.951
_exptl_absorpt_correction_T_max 0.3124
_exptl_absorpt_correction_T_min 0.0699
_exptl_absorpt_correction_type empirical
_exptl_absorpt_process_details sadabs
_exptl_crystal_colour orange
_exptl_crystal_density_diffrn 3.511
_exptl_crystal_density_method 'not measured'
_exptl_crystal_description needle
_exptl_crystal_F_000 2076
_exptl_crystal_size_max 0.30
_exptl_crystal_size_mid 0.12
_exptl_crystal_size_min 0.08
_refine_diff_density_max 2.263
_refine_diff_density_min -1.237
_refine_diff_density_rms 0.271
_refine_ls_abs_structure_details 'Flack H D (1983), Acta Cryst. A39, 876-881'
_refine_ls_abs_structure_Flack 0.013(14)
_refine_ls_extinction_method none
_refine_ls_goodness_of_fit_ref 0.991
_refine_ls_hydrogen_treatment none
_refine_ls_matrix_type full
_refine_ls_number_parameters 370
_refine_ls_number_reflns 6779
_refine_ls_number_restraints 1
_refine_ls_restrained_S_all 0.991
_refine_ls_R_factor_all 0.0790
_refine_ls_R_factor_gt 0.0541
_refine_ls_shift/su_max 0.000
_refine_ls_shift/su_mean 0.000
_refine_ls_structure_factor_coef Fsqd
_refine_ls_weighting_details 'calc w=1/[\s^2^(Fo^2^)+(0.0237P)^2^+0.0000P] where P=(Fo^2^+2Fc^2^)/3'
_refine_ls_weighting_scheme calc
_refine_ls_wR_factor_gt 0.1079
_refine_ls_wR_factor_ref 0.1191
_reflns_number_gt 5182
_reflns_number_total 6779
_reflns_threshold_expression >2sigma(I)
_cod_data_source_file ic402864s_si_001.cif
_cod_data_source_block 3
_cod_depositor_comments
;
The following automatic conversions were performed:

'_symmetry_cell_setting' value 'Monoclinic' changed to 'monoclinic'
according to
/usr/data/users/saulius/crontab/automatic-downloads/rss-feeds/ACS/lib/dictionaries/cif_core.dic
dictionary named 'cif_core.dic' version 2.4.2 from 2011-04-26.

Automatic conversion script
Id: cif_fix_values 2281 2013-09-26 08:29:07Z andrius 

 Adding full bibliography for 4338338--4338340.cif.
;
_cod_original_sg_symbol_H-M 'P2(1)   '
_cod_database_code 4338340

loop_
_symmetry_equiv_pos_as_xyz
'x, y, z'
'-x, y+1/2, -z'

loop_
_atom_site_label
_atom_site_type_symbol
_atom_site_fract_x
_atom_site_fract_y
_atom_site_fract_z
_atom_site_U_iso_or_equiv
_atom_site_adp_type
_atom_site_occupancy
_atom_site_symmetry_multiplicity
_atom_site_calc_flag
As1 As -0.00665(16) -0.8282(2) 0.24276(9) 0.0209(5) Uani 1 1 d
As2 As 0.00929(17) -0.4309(2) 0.22827(9) 0.0202(5) Uani 1 1 d
Cu1 Cu 0.3164(2) -0.4697(2) 0.45031(11) 0.0210(6) Uani 1 1 d
Cu2 Cu 0.34549(19) -0.8625(2) 0.53640(10) 0.0211(5) Uani 1 1 d
Cu3 Cu 0.64116(19) -0.3897(2) -0.04479(11) 0.0210(5) Uani 1 1 d
Cu4 Cu 0.69230(19) -0.9907(2) 0.04283(11) 0.0214(6) Uani 1 1 d
Cu5 Cu 0.1838(2) -0.5267(3) 0.28801(12) 0.0271(6) Uani 1 1 d
S1 S 0.4061(4) -0.8872(5) 0.6511(2) 0.0233(11) Uani 1 1 d
S2 S 0.0238(4) -0.3819(5) 0.1178(2) 0.0193(11) Uani 1 1 d
S3 S 0.5678(4) -0.4154(5) -0.1574(2) 0.0203(11) Uani 1 1 d
S4 S -0.0110(4) -0.8599(5) 0.3580(2) 0.0212(11) Uani 1 1 d
S5 S 0.8372(4) -0.3734(5) -0.0250(2) 0.0215(11) Uani 1 1 d
S6 S 0.8758(4) -1.0661(5) 0.0825(2) 0.0208(11) Uani 1 1 d
S7 S 0.1475(4) -0.8406(6) 0.5092(2) 0.0256(12) Uani 1 1 d
S8 S 0.1375(4) -0.5383(5) 0.3994(2) 0.0233(11) Uani 1 1 d
S9 S 0.6917(4) -0.7975(5) -0.0323(2) 0.0215(11) Uani 1 1 d
S10 S 0.1668(4) -0.7578(5) 0.2352(2) 0.0264(12) Uani 1 1 d
S11 S 0.4196(4) -0.6756(5) 0.4769(2) 0.0207(11) Uani 1 1 d
S12 S 0.3013(4) -0.2769(5) 0.5235(2) 0.0216(11) Uani 1 1 d
S13 S -0.1155(4) -0.6230(5) 0.2157(2) 0.0237(11) Uani 1 1 d
S14 S -0.1009(5) -0.2569(5) 0.2635(2) 0.0324(13) Uani 1 1 d
As3 As 0.16768(15) -0.7792(2) 0.40276(9) 0.0178(4) Uani 1 1 d
As4 As 0.58970(15) -0.61770(19) 0.00430(8) 0.0139(4) Uani 1 1 d
As5 As 0.38972(15) -0.37724(19) -0.13622(8) 0.0155(4) Uani 1 1 d
As6 As 0.58816(16) -0.8524(2) 0.63850(8) 0.0158(4) Uani 1 1 d
As7 As 0.83983(15) -0.3053(2) 0.08241(9) 0.0175(4) Uani 1 1 d
As8 As 0.59360(15) -0.5945(2) 0.50821(8) 0.0148(4) Uani 1 1 d
Rb1 Rb 0.4233(2) -0.7726(2) 0.81458(10) 0.0416(6) Uani 1 1 d
Rb2 Rb 0.16707(18) -1.0699(2) 0.63034(10) 0.0361(5) Uani 1 1 d
Rb3 Rb 0.70324(18) -1.0895(2) -0.12031(9) 0.0318(5) Uani 1 1 d
Rb4 Rb 0.26446(19) -0.5699(2) 0.61536(9) 0.0345(5) Uani 1 1 d
Rb5 Rb 1.06986(17) -0.2022(2) -0.04926(11) 0.0350(5) Uani 1 1 d
Rb6 Rb 0.80653(18) -0.5958(2) -0.16250(11) 0.0375(5) Uani 1 1 d
Rb7 Rb 0.0854(2) -0.1887(3) 0.41231(14) 0.0563(7) Uani 1 1 d
Rb8 Rb 0.5332(2) -0.2566(3) -0.31450(10) 0.0459(6) Uani 1 1 d
Cu6 Cu -0.1436(2) -0.0499(3) 0.19753(12) 0.0335(7) Uani 1 1 d
S15 S 0.6175(4) -0.6287(5) 0.1211(2) 0.0234(11) Uani 1 1 d
S16 S 0.4141(4) -0.6996(5) -0.0202(2) 0.0167(10) Uani 1 1 d
S17 S 0.6093(4) -0.6057(5) 0.6248(2) 0.0261(12) Uani 1 1 d
S18 S 0.2921(4) -0.4165(5) -0.2369(2) 0.0236(11) Uani 1 1 d
S19 S 0.6713(4) -0.8829(5) 0.7433(2) 0.0259(12) Uani 1 1 d

loop_
_atom_site_aniso_label
_atom_site_aniso_U_11
_atom_site_aniso_U_22
_atom_site_aniso_U_33
_atom_site_aniso_U_23
_atom_site_aniso_U_13
_atom_site_aniso_U_12
As1 0.0234(11) 0.0194(11) 0.0195(10) -0.0041(8) 0.0002(9) -0.0011(9)
As2 0.0203(11) 0.0197(11) 0.0197(10) 0.0041(8) -0.0025(8) 0.0005(9)
Cu1 0.0222(14) 0.0196(14) 0.0213(12) 0.0003(10) 0.0020(11) 0.0004(10)
Cu2 0.0227(13) 0.0215(14) 0.0189(12) -0.0002(10) 0.0015(10) 0.0005(11)
Cu3 0.0213(13) 0.0185(14) 0.0229(12) 0.0012(10) 0.0005(10) -0.0008(10)
Cu4 0.0232(14) 0.0208(14) 0.0200(12) 0.0002(10) 0.0008(11) 0.0011(11)
Cu5 0.0269(14) 0.0282(16) 0.0251(13) 0.0012(10) -0.0032(11) -0.0030(12)
S1 0.025(3) 0.029(3) 0.017(2) 0.004(2) 0.002(2) -0.004(2)
S2 0.016(3) 0.022(3) 0.019(2) 0.003(2) -0.0007(19) 0.000(2)
S3 0.014(3) 0.025(3) 0.022(2) -0.002(2) 0.000(2) -0.001(2)
S4 0.019(3) 0.018(3) 0.026(3) 0.002(2) -0.002(2) -0.001(2)
S5 0.017(3) 0.025(3) 0.022(2) -0.003(2) -0.001(2) 0.002(2)
S6 0.018(3) 0.019(3) 0.024(2) 0.003(2) -0.002(2) -0.005(2)
S7 0.018(3) 0.034(3) 0.025(3) 0.005(2) 0.003(2) -0.005(2)
S8 0.026(3) 0.015(3) 0.028(3) -0.003(2) -0.002(2) 0.000(2)
S9 0.020(3) 0.022(3) 0.024(3) 0.004(2) 0.009(2) 0.005(2)
S10 0.027(3) 0.027(3) 0.026(3) -0.005(2) 0.004(2) -0.007(2)
S11 0.020(3) 0.020(3) 0.021(2) 0.003(2) -0.001(2) -0.004(2)
S12 0.030(3) 0.014(3) 0.022(2) -0.0039(19) 0.008(2) -0.003(2)
S13 0.022(3) 0.022(3) 0.026(3) 0.004(2) -0.001(2) -0.004(2)
S14 0.056(4) 0.021(3) 0.021(3) 0.001(2) 0.004(3) 0.015(3)
As3 0.0158(10) 0.0169(11) 0.0201(10) -0.0030(8) -0.0014(8) 0.0014(9)
As4 0.0131(10) 0.0123(11) 0.0159(9) 0.0023(7) -0.0011(8) 0.0004(8)
As5 0.0139(10) 0.0170(11) 0.0151(9) -0.0019(8) -0.0005(8) -0.0006(8)
As6 0.0181(10) 0.0163(11) 0.0126(9) 0.0002(7) -0.0005(8) -0.0013(8)
As7 0.0132(10) 0.0213(12) 0.0178(10) 0.0038(8) 0.0004(8) -0.0019(8)
As8 0.0164(10) 0.0140(11) 0.0141(9) 0.0030(7) 0.0016(8) 0.0005(8)
Rb1 0.0630(16) 0.0381(13) 0.0256(11) -0.0042(9) 0.0138(11) 0.0062(12)
Rb2 0.0421(13) 0.0311(13) 0.0385(12) -0.0028(10) 0.0201(10) -0.0085(11)
Rb3 0.0549(14) 0.0219(12) 0.0208(10) 0.0019(8) 0.0138(9) 0.0013(10)
Rb4 0.0569(15) 0.0228(12) 0.0246(10) -0.0041(9) 0.0088(10) -0.0005(11)
Rb5 0.0301(13) 0.0288(13) 0.0449(13) 0.0043(10) -0.0017(10) -0.0047(10)
Rb6 0.0370(13) 0.0270(13) 0.0497(13) 0.0047(10) 0.0105(10) 0.0088(10)
Rb7 0.0462(16) 0.0247(14) 0.0906(19) -0.0015(12) -0.0279(14) 0.0026(12)
Rb8 0.0643(17) 0.0405(15) 0.0325(12) 0.0073(10) 0.0044(11) -0.0033(13)
Cu6 0.0387(16) 0.0344(17) 0.0258(14) -0.0029(12) -0.0043(12) 0.0091(13)
S15 0.030(3) 0.025(3) 0.013(2) -0.0005(19) -0.005(2) -0.003(2)
S16 0.015(3) 0.017(3) 0.018(2) 0.0019(19) 0.0004(19) 0.000(2)
S17 0.043(3) 0.017(3) 0.017(2) -0.001(2) -0.001(2) 0.001(2)
S18 0.024(3) 0.029(3) 0.018(2) -0.004(2) -0.002(2) -0.004(2)
S19 0.028(3) 0.033(3) 0.016(2) 0.003(2) -0.003(2) 0.010(2)

loop_
_atom_type_symbol
_atom_type_description
_atom_type_scat_dispersion_real
_atom_type_scat_dispersion_imag
_atom_type_scat_source
S S 0.1246 0.1234 'International Tables Vol C Tables 4.2.6.8 and 6.1.1.4'
Cu Cu 0.3201 1.2651 'International Tables Vol C Tables 4.2.6.8 and 6.1.1.4'
As As 0.0499 2.0058 'International Tables Vol C Tables 4.2.6.8 and 6.1.1.4'
Rb Rb -0.9393 2.9676 'International Tables Vol C Tables 4.2.6.8 and 6.1.1.4'

loop_
_geom_angle_atom_site_label_1
_geom_angle_atom_site_label_2
_geom_angle_atom_site_label_3
_geom_angle
_geom_angle_site_symmetry_1
_geom_angle_site_symmetry_3
S10 As1 S4 102.97(18) . .
S10 As1 S13 104.5(2) . .
S4 As1 S13 105.19(18) . .
S10 As1 Cu6 137.89(16) . 1_545
S4 As1 Cu6 99.06(14) . 1_545
S13 As1 Cu6 103.66(14) . 1_545
S10 As1 Rb6 62.35(14) . 2_645
S4 As1 Rb6 113.77(14) . 2_645
S13 As1 Rb6 140.67(14) . 2_645
Cu6 As1 Rb6 76.02(8) 1_545 2_645
S10 As1 Rb5 86.13(14) . 2_645
S4 As1 Rb5 164.45(14) . 2_645
S13 As1 Rb5 59.89(13) . 2_645
Cu6 As1 Rb5 81.66(7) 1_545 2_645
Rb6 As1 Rb5 81.56(6) 2_645 2_645
S10 As1 Rb2 112.06(15) . 2_556
S4 As1 Rb2 53.37(13) . 2_556
S13 As1 Rb2 51.83(13) . 2_556
Cu6 As1 Rb2 109.91(9) 1_545 2_556
Rb6 As1 Rb2 165.89(7) 2_645 2_556
Rb5 As1 Rb2 111.64(6) 2_645 2_556
S14 As2 S2 105.49(19) . .
S14 As2 S13 101.1(2) . .
S2 As2 S13 99.31(18) . .
S14 As2 Cu5 127.26(17) . .
S2 As2 Cu5 113.24(15) . .
S13 As2 Cu5 106.21(15) . .
S14 As2 Rb2 68.40(15) . 2_556
S2 As2 Rb2 149.94(14) . 2_556
S13 As2 Rb2 55.64(13) . 2_556
Cu5 As2 Rb2 91.52(8) . 2_556
S14 As2 Rb6 84.78(16) . 2_655
S2 As2 Rb6 56.03(13) . 2_655
S13 As2 Rb6 155.18(14) . 2_655
Cu5 As2 Rb6 88.33(8) . 2_655
Rb2 As2 Rb6 145.90(7) 2_556 2_655
S11 Cu1 S12 124.52(19) . .
S11 Cu1 S8 108.42(19) . .
S12 Cu1 S8 110.53(19) . .
S11 Cu1 As6 104.72(15) . 2_656
S12 Cu1 As6 100.64(15) . 2_656
S8 Cu1 As6 106.14(15) . 2_656
S11 Cu1 Rb4 73.16(13) . .
S12 Cu1 Rb4 65.49(13) . .
S8 Cu1 Rb4 95.18(14) . .
As6 Cu1 Rb4 157.88(10) 2_656 .
S11 Cu1 Rb7 166.02(15) . .
S12 Cu1 Rb7 59.88(14) . .
S8 Cu1 Rb7 59.49(13) . .
As6 Cu1 Rb7 86.36(9) 2_656 .
Rb4 Cu1 Rb7 99.79(8) . .
S11 Cu2 S1 118.43(19) . .
S11 Cu2 S7 104.08(19) . .
S1 Cu2 S7 115.53(19) . .
S11 Cu2 As8 108.81(15) . 2_646
S1 Cu2 As8 101.20(15) . 2_646
S7 Cu2 As8 108.42(16) . 2_646
S11 Cu2 Rb4 77.30(14) . .
S1 Cu2 Rb4 72.13(14) . .
S7 Cu2 Rb4 72.96(14) . .
As8 Cu2 Rb4 172.79(10) 2_646 .
S11 Cu2 Rb2 162.66(16) . .
S1 Cu2 Rb2 64.72(13) . .
S7 Cu2 Rb2 61.82(13) . .
As8 Cu2 Rb2 86.26(8) 2_646 .
Rb4 Cu2 Rb2 88.32(7) . .
S16 Cu3 S3 120.89(18) 2_655 .
S16 Cu3 S5 101.26(18) 2_655 .
S3 Cu3 S5 115.97(18) . .
S16 Cu3 As4 109.56(15) 2_655 .
S3 Cu3 As4 102.26(15) . .
S5 Cu3 As4 106.20(15) . .
S16 Cu3 Rb3 72.85(13) 2_655 1_565
S3 Cu3 Rb3 74.11(13) . 1_565
S5 Cu3 Rb3 75.67(14) . 1_565
As4 Cu3 Rb3 176.36(11) . 1_565
S16 Cu3 Rb6 159.32(15) 2_655 .
S3 Cu3 Rb6 61.05(13) . .
S5 Cu3 Rb6 63.49(13) . .
As4 Cu3 Rb6 88.94(8) . .
Rb3 Cu3 Rb6 89.16(7) 1_565 .
S9 Cu4 S16 123.16(19) . 2_645
S9 Cu4 S6 112.51(18) . .
S16 Cu4 S6 106.76(18) 2_645 .
S9 Cu4 As5 100.70(14) . 2_645
S16 Cu4 As5 104.51(14) 2_645 2_645
S6 Cu4 As5 107.85(15) . 2_645
S9 Cu4 Rb3 65.76(13) . .
S16 Cu4 Rb3 70.51(12) 2_645 .
S6 Cu4 Rb3 96.55(14) . .
As5 Cu4 Rb3 155.37(11) 2_645 .
S9 Cu4 Rb5 56.52(13) . 2_745
S16 Cu4 Rb5 163.08(14) 2_645 2_745
S6 Cu4 Rb5 62.72(13) . 2_745
As5 Cu4 Rb5 91.72(8) 2_645 2_745
Rb3 Cu4 Rb5 96.63(7) . 2_745
S9 Cu4 Rb1 158.82(14) . 2_646
S16 Cu4 Rb1 53.37(12) 2_645 2_646
S6 Cu4 Rb1 87.09(13) . 2_646
As5 Cu4 Rb1 64.08(7) 2_645 2_646
Rb3 Cu4 Rb1 121.95(8) . 2_646
Rb5 Cu4 Rb1 134.06(7) 2_745 2_646
S19 Cu5 S8 122.47(19) 2_656 .
S19 Cu5 S10 115.33(19) 2_656 .
S8 Cu5 S10 111.03(18) . .
S19 Cu5 As2 106.42(16) 2_656 .
S8 Cu5 As2 101.69(16) . .
S10 Cu5 As2 94.68(16) . .
S19 Cu5 Rb3 60.33(13) 2_656 2_655
S8 Cu5 Rb3 166.30(15) . 2_655
S10 Cu5 Rb3 59.55(13) . 2_655
As2 Cu5 Rb3 89.48(9) . 2_655
S19 Cu5 Rb8 72.23(15) 2_656 2_645
S8 Cu5 Rb8 97.53(14) . 2_645
S10 Cu5 Rb8 67.10(14) . 2_645
As2 Cu5 Rb8 157.38(10) . 2_645
Rb3 Cu5 Rb8 70.00(6) 2_655 2_645
S19 Cu5 Rb7 89.65(14) 2_656 .
S8 Cu5 Rb7 51.16(13) . .
S10 Cu5 Rb7 154.93(15) . .
As2 Cu5 Rb7 75.09(8) . .
Rb3 Cu5 Rb7 141.09(8) 2_655 .
Rb8 Cu5 Rb7 126.97(7) 2_645 .
As6 S1 Cu2 94.74(18) . .
As6 S1 Rb2 153.6(2) . .
Cu2 S1 Rb2 75.65(14) . .
As6 S1 Rb1 95.71(16) . .
Cu2 S1 Rb1 152.3(2) . .
Rb2 S1 Rb1 104.09(13) . .
As6 S1 Rb4 108.55(17) . .
Cu2 S1 Rb4 67.47(13) . .
Rb2 S1 Rb4 90.62(13) . .
Rb1 S1 Rb4 84.89(12) . .
As6 S1 Rb8 76.91(14) . 1_546
Cu2 S1 Rb8 110.15(17) . 1_546
Rb2 S1 Rb8 83.42(12) . 1_546
Rb1 S1 Rb8 97.19(12) . 1_546
Rb4 S1 Rb8 174.00(16) . 1_546
As2 S2 As7 100.81(18) . 1_455
As2 S2 Rb6 90.30(15) . 2_655
As7 S2 Rb6 110.98(17) 1_455 2_655
As2 S2 Rb5 99.19(16) . 2_645
As7 S2 Rb5 83.35(14) 1_455 2_645
Rb6 S2 Rb5 161.14(16) 2_655 2_645
As2 S2 Rb3 92.22(15) . 2_655
As7 S2 Rb3 159.57(18) 1_455 2_655
Rb6 S2 Rb3 84.37(11) 2_655 2_655
Rb5 S2 Rb3 79.05(11) 2_645 2_655
As2 S2 Rb5 164.94(19) . 1_455
As7 S2 Rb5 79.75(13) 1_455 1_455
Rb6 S2 Rb5 75.63(10) 2_655 1_455
Rb5 S2 Rb5 95.82(11) 2_645 1_455
Rb3 S2 Rb5 91.73(11) 2_655 1_455
As5 S3 Cu3 94.11(18) . .
As5 S3 Rb6 157.2(2) . .
Cu3 S3 Rb6 80.93(15) . .
As5 S3 Rb8 94.46(16) . .
Cu3 S3 Rb8 145.8(2) . .
Rb6 S3 Rb8 102.10(13) . .
As5 S3 Rb3 104.72(17) . 1_565
Cu3 S3 Rb3 65.54(12) . 1_565
Rb6 S3 Rb3 93.47(13) . 1_565
Rb8 S3 Rb3 80.29(11) . 1_565
As5 S3 Rb1 74.64(13) . 1_554
Cu3 S3 Rb1 110.75(17) . 1_554
Rb6 S3 Rb1 86.31(12) . 1_554
Rb8 S3 Rb1 103.42(12) . 1_554
Rb3 S3 Rb1 176.25(15) 1_565 1_554
As1 S4 As3 102.82(19) . .
As1 S4 Rb2 92.17(15) . 2_556
As3 S4 Rb2 102.32(17) . 2_556
As1 S4 Rb7 112.77(18) . 1_545
As3 S4 Rb7 84.22(15) . 1_545
Rb2 S4 Rb7 152.36(16) 2_556 1_545
As1 S4 Rb4 108.23(16) . 2_546
As3 S4 Rb4 147.35(18) . 2_546
Rb2 S4 Rb4 86.54(12) 2_556 2_546
Rb7 S4 Rb4 74.79(11) 1_545 2_546
As7 S5 Cu3 95.38(19) . .
As7 S5 Rb5 94.47(16) . .
Cu3 S5 Rb5 148.8(2) . .
As7 S5 Rb6 158.5(2) . .
Cu3 S5 Rb6 78.70(14) . .
Rb5 S5 Rb6 101.23(13) . .
As7 S5 Rb5 82.45(15) . 2_745
Cu3 S5 Rb5 106.38(17) . 2_745
Rb5 S5 Rb5 104.18(13) . 2_745
Rb6 S5 Rb5 79.50(11) . 2_745
As7 S5 Rb3 105.46(17) . 1_565
Cu3 S5 Rb3 64.34(12) . 1_565
Rb5 S5 Rb3 84.55(12) . 1_565
Rb6 S5 Rb3 90.73(11) . 1_565
Rb5 S5 Rb3 167.93(15) 2_745 1_565
As7 S6 Cu6 91.47(18) 1_545 1_645
As7 S6 Cu4 96.88(18) 1_545 .
Cu6 S6 Cu4 97.25(19) 1_645 .
As7 S6 Rb5 169.04(19) 1_545 2_745
Cu6 S6 Rb5 99.41(17) 1_645 2_745
Cu4 S6 Rb5 80.57(14) . 2_745
As7 S6 Rb5 78.94(14) 1_545 1_545
Cu6 S6 Rb5 144.24(19) 1_645 1_545
Cu4 S6 Rb5 117.95(16) . 1_545
Rb5 S6 Rb5 92.77(11) 2_745 1_545
As7 S6 Rb6 96.12(15) 1_545 2_745
Cu6 S6 Rb6 78.43(13) 1_645 2_745
Cu4 S6 Rb6 166.40(19) . 2_745
Rb5 S6 Rb6 87.38(10) 2_745 2_745
Rb5 S6 Rb6 68.64(9) 1_545 2_745
As3 S7 Cu2 91.97(18) . .
As3 S7 Rb2 151.3(2) . .
Cu2 S7 Rb2 77.25(15) . .
As3 S7 Rb4 108.51(18) . .
Cu2 S7 Rb4 66.14(13) . .
Rb2 S7 Rb4 91.50(13) . .
As3 S7 Rb7 118.43(19) . 2_546
Cu2 S7 Rb7 136.56(19) . 2_546
Rb2 S7 Rb7 86.04(12) . 2_546
Rb4 S7 Rb7 74.66(11) . 2_546
As3 S7 Rb7 76.59(15) . 1_545
Cu2 S7 Rb7 100.43(17) . 1_545
Rb2 S7 Rb7 79.36(12) . 1_545
Rb4 S7 Rb7 165.36(16) . 1_545
Rb7 S7 Rb7 115.61(13) 2_546 1_545
As3 S8 Cu5 91.20(18) . .
As3 S8 Cu1 96.8(2) . .
Cu5 S8 Cu1 95.8(2) . .
As3 S8 Rb7 173.4(2) . .
Cu5 S8 Rb7 95.38(17) . .
Cu1 S8 Rb7 82.68(15) . .
As3 S8 Rb2 94.56(16) . 2_556
Cu5 S8 Rb2 100.41(17) . 2_556
Cu1 S8 Rb2 159.93(19) . 2_556
Rb7 S8 Rb2 84.14(12) . 2_556
As4 S9 Cu4 109.11(19) . .
As4 S9 Rb3 149.0(2) . .
Cu4 S9 Rb3 73.11(14) . .
As4 S9 Rb5 96.58(17) . 2_745
Cu4 S9 Rb5 86.75(15) . 2_745
Rb3 S9 Rb5 114.40(15) . 2_745
As4 S9 Rb6 96.41(16) . .
Cu4 S9 Rb6 152.70(19) . .
Rb3 S9 Rb6 90.13(12) . .
Rb5 S9 Rb6 80.71(11) 2_745 .
As1 S10 Cu5 105.9(2) . .
As1 S10 Rb3 135.0(2) . 2_655
Cu5 S10 Rb3 81.79(15) . 2_655
As1 S10 Rb6 83.66(16) . 2_645
Cu5 S10 Rb6 169.9(2) . 2_645
Rb3 S10 Rb6 93.81(13) 2_655 2_645
As1 S10 Rb8 146.9(2) . 2_645
Cu5 S10 Rb8 77.21(14) . 2_645
Rb3 S10 Rb8 78.02(12) 2_655 2_645
Rb6 S10 Rb8 93.03(13) 2_645 2_645
As8 S11 Cu1 104.2(2) . .
As8 S11 Cu2 120.0(2) . .
Cu1 S11 Cu2 120.7(2) . .
As8 S11 Rb8 95.54(16) . 2_645
Cu1 S11 Rb8 95.79(15) . 2_645
Cu2 S11 Rb8 115.34(18) . 2_645
As8 S11 Rb4 103.43(16) . .
Cu1 S11 Rb4 69.28(13) . .
Cu2 S11 Rb4 63.87(12) . .
Rb8 S11 Rb4 158.15(16) 2_645 .
As8 S12 Cu1 108.7(2) 2_656 .
As8 S12 Rb7 92.68(16) 2_656 .
Cu1 S12 Rb7 82.91(15) . .
As8 S12 Rb4 151.9(2) 2_656 .
Cu1 S12 Rb4 75.07(14) . .
Rb7 S12 Rb4 115.40(15) . .
As8 S12 Rb2 93.83(16) 2_656 1_565
Cu1 S12 Rb2 154.3(2) . 1_565
Rb7 S12 Rb2 83.92(13) . 1_565
Rb4 S12 Rb2 90.97(12) . 1_565
As8 S12 Rb8 80.27(14) 2_656 1_556
Cu1 S12 Rb8 116.48(18) . 1_556
Rb7 S12 Rb8 160.57(15) . 1_556
Rb4 S12 Rb8 73.56(10) . 1_556
Rb2 S12 Rb8 78.57(10) 1_565 1_556
As2 S13 As1 105.3(2) . .
As2 S13 Rb2 88.00(15) . 2_556
As1 S13 Rb2 93.55(15) . 2_556
As2 S13 Rb5 95.81(16) . 2_645
As1 S13 Rb5 84.83(15) . 2_645
Rb2 S13 Rb5 176.14(17) 2_556 2_645
As2 S14 Cu6 120.8(2) . .
As2 S14 Rb7 92.91(18) . .
Cu6 S14 Rb7 113.6(2) . .
As2 S14 Rb4 155.7(2) . 2_556
Cu6 S14 Rb4 83.36(15) . 2_556
Rb7 S14 Rb4 72.64(11) . 2_556
As2 S14 Rb2 77.56(15) . 2_556
Cu6 S14 Rb2 155.0(2) . 2_556
Rb7 S14 Rb2 79.46(11) . 2_556
Rb4 S14 Rb2 80.53(11) 2_556 2_556
As2 S14 Rb1 115.20(19) . 2_556
Cu6 S14 Rb1 70.63(15) . 2_556
Rb7 S14 Rb1 145.07(16) . 2_556
Rb4 S14 Rb1 73.58(11) 2_556 2_556
Rb2 S14 Rb1 86.54(13) 2_556 2_556
S7 As3 S8 104.31(19) . .
S7 As3 S4 95.46(18) . .
S8 As3 S4 99.59(19) . .
S7 As3 Rb7 69.85(15) . 1_545
S8 As3 Rb7 156.16(15) . 1_545
S4 As3 Rb7 59.26(13) . 1_545
S7 As3 Rb8 126.76(14) . 2_645
S8 As3 Rb8 94.56(14) . 2_645
S4 As3 Rb8 130.14(13) . 2_645
Rb7 As3 Rb8 107.48(7) 1_545 2_645
S9 As4 S16 102.00(19) . .
S9 As4 S15 105.65(18) . .
S16 As4 S15 103.73(18) . .
S9 As4 Cu3 110.26(15) . .
S16 As4 Cu3 118.50(15) . .
S15 As4 Cu3 115.20(15) . .
S9 As4 Rb5 51.14(13) . 2_745
S16 As4 Rb5 149.30(14) . 2_745
S15 As4 Rb5 74.96(14) . 2_745
Cu3 As4 Rb5 88.11(8) . 2_745
S3 As5 S18 102.79(18) . .
S3 As5 S15 103.26(19) . 2_655
S18 As5 S15 104.71(18) . 2_655
S3 As5 Cu4 122.91(15) . 2_655
S18 As5 Cu4 113.63(16) . 2_655
S15 As5 Cu4 107.77(14) 2_655 2_655
S3 As5 Rb1 70.93(13) . 1_554
S18 As5 Rb1 70.97(14) . 1_554
S15 As5 Rb1 171.20(14) 2_655 1_554
Cu4 As5 Rb1 81.03(8) 2_655 1_554
S19 As6 S1 102.72(19) . .
S19 As6 S17 101.06(19) . .
S1 As6 S17 105.9(2) . .
S19 As6 Cu1 114.96(16) . 2_646
S1 As6 Cu1 123.14(15) . 2_646
S17 As6 Cu1 106.64(15) . 2_646
S19 As6 Rb8 74.09(14) . 1_546
S1 As6 Rb8 69.38(14) . 1_546
S17 As6 Rb8 171.80(14) . 1_546
Cu1 As6 Rb8 81.50(8) 2_646 1_546
S5 As7 S6 105.21(18) . 1_565
S5 As7 S2 97.00(17) . 1_655
S6 As7 S2 97.11(18) 1_565 1_655
S5 As7 Rb5 63.12(13) . 2_745
S6 As7 Rb5 150.21(14) 1_565 2_745
S2 As7 Rb5 59.99(12) 1_655 2_745
S5 As7 Rb1 126.13(14) . 2_656
S6 As7 Rb1 94.94(14) 1_565 2_656
S2 As7 Rb1 129.80(13) 1_655 2_656
Rb5 As7 Rb1 114.21(6) 2_745 2_656
S5 As7 Rb5 52.80(13) . .
S6 As7 Rb5 68.42(13) 1_565 .
S2 As7 Rb5 66.00(12) 1_655 .
Rb5 As7 Rb5 83.99(5) 2_745 .
Rb1 As7 Rb5 159.80(7) 2_656 .
S12 As8 S11 101.6(2) 2_646 .
S12 As8 S17 105.09(18) 2_646 .
S11 As8 S17 103.90(19) . .
S12 As8 Cu2 111.17(15) 2_646 2_656
S11 As8 Cu2 119.56(15) . 2_656
S17 As8 Cu2 113.92(15) . 2_656
S12 As8 Rb7 54.24(14) 2_646 2_646
S11 As8 Rb7 147.50(14) . 2_646
S17 As8 Rb7 68.11(14) . 2_646
Cu2 As8 Rb7 91.43(8) 2_656 2_646
S12 As8 Rb2 53.95(12) 2_646 2_656
S11 As8 Rb2 120.94(13) . 2_656
S17 As8 Rb2 132.50(15) . 2_656
Cu2 As8 Rb2 57.75(7) 2_656 2_656
Rb7 As8 Rb2 65.69(6) 2_646 2_656
S16 Rb1 S1 171.54(14) 1_556 .
S16 Rb1 S19 123.98(13) 1_556 .
S1 Rb1 S19 60.04(12) . .
S16 Rb1 S15 79.40(11) 1_556 2_646
S1 Rb1 S15 93.34(12) . 2_646
S19 Rb1 S15 91.63(13) . 2_646
S16 Rb1 S3 74.90(11) 1_556 1_556
S1 Rb1 S3 113.43(12) . 1_556
S19 Rb1 S3 85.57(12) . 1_556
S15 Rb1 S3 146.68(12) 2_646 1_556
S16 Rb1 S18 92.04(12) 1_556 1_556
S1 Rb1 S18 91.74(12) . 1_556
S19 Rb1 S18 118.97(12) . 1_556
S15 Rb1 S18 146.86(13) 2_646 1_556
S3 Rb1 S18 55.76(11) 1_556 1_556
S16 Rb1 As5 62.80(9) 1_556 1_556
S1 Rb1 As5 123.05(10) . 1_556
S19 Rb1 As5 119.37(11) . 1_556
S15 Rb1 As5 140.04(10) 2_646 1_556
S3 Rb1 As5 34.44(8) 1_556 1_556
S18 Rb1 As5 34.46(8) 1_556 1_556
S16 Rb1 Cu6 80.80(10) 1_556 2_546
S1 Rb1 Cu6 97.98(10) . 2_546
S19 Rb1 Cu6 150.03(10) . 2_546
S15 Rb1 Cu6 111.03(10) 2_646 2_546
S3 Rb1 Cu6 85.52(9) 1_556 2_546
S18 Rb1 Cu6 35.84(9) 1_556 2_546
As5 Rb1 Cu6 53.09(5) 1_556 2_546
S16 Rb1 As7 53.03(9) 1_556 2_646
S1 Rb1 As7 120.07(11) . 2_646
S19 Rb1 As7 157.87(11) . 2_646
S15 Rb1 As7 66.30(9) 2_646 2_646
S3 Rb1 As7 111.78(9) 1_556 2_646
S18 Rb1 As7 82.89(9) 1_556 2_646
As5 Rb1 As7 80.17(5) 1_556 2_646
Cu6 Rb1 As7 49.44(5) 2_546 2_646
S16 Rb1 S14 104.11(12) 1_556 2_546
S1 Rb1 S14 71.38(12) . 2_546
S19 Rb1 S14 131.41(12) . 2_546
S15 Rb1 S14 90.63(12) 2_646 2_546
S3 Rb1 S14 115.83(12) 1_556 2_546
S18 Rb1 S14 60.23(11) 1_556 2_546
As5 Rb1 S14 86.69(9) 1_556 2_546
Cu6 Rb1 S14 34.49(8) 2_546 2_546
As7 Rb1 S14 54.36(8) 2_646 2_546
S16 Rb1 Cu4 33.73(9) 1_556 2_656
S1 Rb1 Cu4 148.04(11) . 2_656
S19 Rb1 Cu4 142.53(11) . 2_656
S15 Rb1 Cu4 105.25(9) 2_646 2_656
S3 Rb1 Cu4 61.93(8) 1_556 2_656
S18 Rb1 Cu4 58.68(8) 1_556 2_656
As5 Rb1 Cu4 34.89(4) 1_556 2_656
Cu6 Rb1 Cu4 51.29(6) 2_546 2_656
As7 Rb1 Cu4 50.10(5) 2_646 2_656
S14 Rb1 Cu4 82.47(9) 2_546 2_656
S16 Rb1 Rb3 87.06(9) 1_556 1_556
S1 Rb1 Rb3 92.35(10) . 1_556
S19 Rb1 Rb3 46.36(8) . 1_556
S15 Rb1 Rb3 55.07(9) 2_646 1_556
S3 Rb1 Rb3 102.33(9) 1_556 1_556
S18 Rb1 Rb3 157.27(10) 1_556 1_556
As5 Rb1 Rb3 129.81(7) 1_556 1_556
Cu6 Rb1 Rb3 163.36(7) 2_546 1_556
As7 Rb1 Rb3 113.96(6) 2_646 1_556
S14 Rb1 Rb3 141.78(10) 2_546 1_556
Cu4 Rb1 Rb3 119.60(6) 2_656 1_556
S7 Rb2 S13 144.13(15) . 2_546
S7 Rb2 S4 126.58(13) . 2_546
S13 Rb2 S4 69.07(12) 2_546 2_546
S7 Rb2 S1 75.51(12) . .
S13 Rb2 S1 101.97(13) 2_546 .
S4 Rb2 S1 153.71(14) 2_546 .
S7 Rb2 S12 84.47(13) . 1_545
S13 Rb2 S12 131.32(13) 2_546 1_545
S4 Rb2 S12 83.79(12) 2_546 1_545
S1 Rb2 S12 84.74(13) . 1_545
S7 Rb2 Cu2 40.93(9) . .
S13 Rb2 Cu2 140.26(12) 2_546 .
S4 Rb2 Cu2 148.83(11) 2_546 .
S1 Rb2 Cu2 39.63(9) . .
S12 Rb2 Cu2 67.95(10) 1_545 .
S7 Rb2 S8 80.27(12) . 2_546
S13 Rb2 S8 83.09(12) 2_546 2_546
S4 Rb2 S8 60.80(12) 2_546 2_546
S1 Rb2 S8 144.64(13) . 2_546
S12 Rb2 S8 118.31(13) 1_545 2_546
Cu2 Rb2 S8 121.16(10) . 2_546
S7 Rb2 S14 84.78(13) . 2_546
S13 Rb2 S14 60.39(12) 2_546 2_546
S4 Rb2 S14 116.09(13) 2_546 2_546
S1 Rb2 S14 76.28(13) . 2_546
S12 Rb2 S14 160.02(13) 1_545 2_546
Cu2 Rb2 S14 93.05(10) . 2_546
S8 Rb2 S14 76.21(12) 2_546 2_546
S7 Rb2 As2 108.79(11) . 2_546
S13 Rb2 As2 36.36(9) 2_546 2_546
S4 Rb2 As2 82.27(9) 2_546 2_546
S1 Rb2 As2 105.39(10) . 2_546
S12 Rb2 As2 164.80(10) 1_545 2_546
Cu2 Rb2 As2 126.97(7) . 2_546
S8 Rb2 As2 59.00(9) 2_546 2_546
S14 Rb2 As2 34.04(9) 2_546 2_546
S7 Rb2 As1 148.09(11) . 2_546
S13 Rb2 As1 34.62(9) 2_546 2_546
S4 Rb2 As1 34.46(8) 2_546 2_546
S1 Rb2 As1 132.43(10) . 2_546
S12 Rb2 As1 109.87(10) 1_545 2_546
Cu2 Rb2 As1 170.92(8) . 2_546
S8 Rb2 As1 67.83(9) 2_546 2_546
S14 Rb2 As1 87.89(9) 2_546 2_546
As2 Rb2 As1 54.93(5) 2_546 2_546
S7 Rb2 As8 62.64(10) . 2_646
S13 Rb2 As8 146.10(11) 2_546 2_646
S4 Rb2 As8 115.71(10) 2_546 2_646
S1 Rb2 As8 57.93(9) . 2_646
S12 Rb2 As8 32.22(9) 1_545 2_646
Cu2 Rb2 As8 35.99(5) . 2_646
S8 Rb2 As8 129.68(10) 2_546 2_646
S14 Rb2 As8 128.15(10) 2_546 2_646
As2 Rb2 As8 161.96(7) 2_546 2_646
As1 Rb2 As8 140.47(7) 2_546 2_646
S7 Rb2 Rb7 56.08(10) . 1_545
S13 Rb2 Rb7 146.93(11) 2_546 1_545
S4 Rb2 Rb7 78.49(9) 2_546 1_545
S1 Rb2 Rb7 110.12(10) . 1_545
S12 Rb2 Rb7 47.40(9) 1_545 1_545
Cu2 Rb2 Rb7 72.79(6) . 1_545
S8 Rb2 Rb7 75.48(9) 2_546 1_545
S14 Rb2 Rb7 134.69(10) 2_546 1_545
As2 Rb2 Rb7 134.34(7) 2_546 1_545
As1 Rb2 Rb7 112.66(7) 2_546 1_545
As8 Rb2 Rb7 56.15(5) 2_646 1_545
S9 Rb3 Cu3 115.80(10) . 1_545
S9 Rb3 S10 145.43(14) . 2_645
Cu3 Rb3 S10 93.63(11) 1_545 2_645
S9 Rb3 S19 87.38(12) . 1_554
Cu3 Rb3 S19 148.51(11) 1_545 1_554
S10 Rb3 S19 74.04(12) 2_645 1_554
S9 Rb3 Cu4 41.14(9) . .
Cu3 Rb3 Cu4 75.88(7) 1_545 .
S10 Rb3 Cu4 149.61(12) 2_645 .
S19 Rb3 Cu4 128.16(11) 1_554 .
S9 Rb3 S16 76.16(12) . 2_645
Cu3 Rb3 S16 40.50(9) 1_545 2_645
S10 Rb3 S16 133.86(13) 2_645 2_645
S19 Rb3 S16 145.38(13) 1_554 2_645
Cu4 Rb3 S16 40.09(9) . 2_645
S9 Rb3 S3 142.94(13) . 1_545
Cu3 Rb3 S3 40.36(9) 1_545 1_545
S10 Rb3 S3 71.53(12) 2_645 1_545
S19 Rb3 S3 108.42(13) 1_554 1_545
Cu4 Rb3 S3 112.04(10) . 1_545
S16 Rb3 S3 72.09(11) 2_645 1_545
S9 Rb3 S5 111.95(12) . 1_545
Cu3 Rb3 S5 40.00(9) 1_545 1_545
S10 Rb3 S5 78.50(12) 2_645 1_545
S19 Rb3 S5 151.49(13) 1_554 1_545
Cu4 Rb3 S5 75.27(9) . 1_545
S16 Rb3 S5 62.51(11) 2_645 1_545
S3 Rb3 S5 69.03(11) 1_545 1_545
S9 Rb3 Cu5 112.97(10) . 2_645
Cu3 Rb3 Cu5 130.89(8) 1_545 2_645
S10 Rb3 Cu5 38.66(9) 2_645 2_645
S19 Rb3 Cu5 37.50(9) 1_554 2_645
Cu4 Rb3 Cu5 149.22(8) . 2_645
S16 Rb3 Cu5 170.53(11) 2_645 2_645
S3 Rb3 Cu5 98.47(9) 1_545 2_645
S5 Rb3 Cu5 114.00(10) 1_545 2_645
S9 Rb3 S2 69.73(11) . 2_645
Cu3 Rb3 S2 131.30(10) 1_545 2_645
S10 Rb3 S2 77.33(12) 2_645 2_645
S19 Rb3 S2 75.12(12) 1_554 2_645
Cu4 Rb3 S2 88.26(9) . 2_645
S16 Rb3 S2 124.63(11) 2_645 2_645
S3 Rb3 S2 145.88(12) 1_545 2_645
S5 Rb3 S2 91.64(12) 1_545 2_645
Cu5 Rb3 S2 63.00(8) 2_645 2_645
S9 Rb3 S15 88.99(12) . 2_645
Cu3 Rb3 S15 69.47(9) 1_545 2_645
S10 Rb3 S15 119.66(13) 2_645 2_645
S19 Rb3 S15 91.24(12) 1_554 2_645
Cu4 Rb3 S15 83.76(9) . 2_645
S16 Rb3 S15 58.74(10) 2_645 2_645
S3 Rb3 S15 58.29(11) 1_545 2_645
S5 Rb3 S15 109.14(11) 1_545 2_645
Cu5 Rb3 S15 117.31(9) 2_645 2_645
S2 Rb3 S15 154.88(12) 2_645 2_645
S9 Rb3 Rb8 136.04(11) . 1_545
Cu3 Rb3 Rb8 89.96(7) 1_545 1_545
S10 Rb3 Rb8 55.74(10) 2_645 1_545
S19 Rb3 Rb8 59.00(10) 1_554 1_545
Cu4 Rb3 Rb8 149.99(8) . 1_545
S16 Rb3 Rb8 114.76(10) 2_645 1_545
S3 Rb3 Rb8 49.61(8) 1_545 1_545
S5 Rb3 Rb8 110.43(9) 1_545 1_545
Cu5 Rb3 Rb8 57.20(6) 2_645 1_545
S2 Rb3 Rb8 120.18(8) 2_645 1_545
S15 Rb3 Rb8 66.41(8) 2_645 1_545
S18 Rb4 S12 97.77(13) 1_556 .
S18 Rb4 Cu2 140.89(12) 1_556 .
S12 Rb4 Cu2 110.00(10) . .
S18 Rb4 S1 100.65(13) 1_556 .
S12 Rb4 S1 136.22(13) . .
Cu2 Rb4 S1 40.40(9) . .
S18 Rb4 S7 149.45(13) 1_556 .
S12 Rb4 S7 108.71(12) . .
Cu2 Rb4 S7 40.89(9) . .
S1 Rb4 S7 70.56(12) . .
S18 Rb4 Cu1 135.74(12) 1_556 .
S12 Rb4 Cu1 39.44(9) . .
Cu2 Rb4 Cu1 71.68(6) . .
S1 Rb4 Cu1 106.69(10) . .
S7 Rb4 Cu1 73.85(9) . .
S18 Rb4 S11 142.80(14) 1_556 .
S12 Rb4 S11 72.14(11) . .
Cu2 Rb4 S11 38.83(9) . .
S1 Rb4 S11 69.19(11) . .
S7 Rb4 S11 63.03(11) . .
Cu1 Rb4 S11 37.56(8) . .
S18 Rb4 S4 69.33(12) 1_556 2_556
S12 Rb4 S4 78.87(12) . 2_556
Cu2 Rb4 S4 141.45(11) . 2_556
S1 Rb4 S4 144.89(13) . 2_556
S7 Rb4 S4 100.56(12) . 2_556
Cu1 Rb4 S4 102.85(9) . 2_556
S11 Rb4 S4 138.38(12) . 2_556
S18 Rb4 S14 67.92(12) 1_556 2_546
S12 Rb4 S14 148.37(14) . 2_546
Cu2 Rb4 S14 97.31(10) . 2_546
S1 Rb4 S14 75.30(13) . 2_546
S7 Rb4 S14 81.53(12) . 2_546
Cu1 Rb4 S14 152.62(11) . 2_546
S11 Rb4 S14 136.08(13) . 2_546
S4 Rb4 S14 69.75(13) 2_556 2_546
S18 Rb4 Cu6 34.72(10) 1_556 2_546
S12 Rb4 Cu6 122.52(10) . 2_546
Cu2 Rb4 Cu6 127.45(8) . 2_546
S1 Rb4 Cu6 93.59(9) . 2_546
S7 Rb4 Cu6 115.07(10) . 2_546
Cu1 Rb4 Cu6 159.70(8) . 2_546
S11 Rb4 Cu6 162.53(10) . 2_546
S4 Rb4 Cu6 58.49(8) 2_556 2_546
S14 Rb4 Cu6 34.31(9) 2_546 2_546
S18 Rb4 Rb7 103.48(11) 1_556 2_546
S12 Rb4 Rb7 108.69(10) . 2_546
Cu2 Rb4 Rb7 93.33(7) . 2_546
S1 Rb4 Rb7 105.06(10) . 2_546
S7 Rb4 Rb7 54.13(9) . 2_546
Cu1 Rb4 Rb7 102.16(7) . 2_546
S11 Rb4 Rb7 113.69(10) . 2_546
S4 Rb4 Rb7 49.51(9) 2_556 2_546
S14 Rb4 Rb7 52.41(10) 2_546 2_546
Cu6 Rb4 Rb7 72.60(6) 2_546 2_546
S18 Rb4 Rb8 55.16(10) 1_556 1_556
S12 Rb4 Rb8 60.54(9) . 1_556
Cu2 Rb4 Rb8 116.33(8) . 1_556
S1 Rb4 Rb8 99.72(10) . 1_556
S7 Rb4 Rb8 153.29(10) . 1_556
Cu1 Rb4 Rb8 85.98(6) . 1_556
S11 Rb4 Rb8 90.30(9) . 1_556
S4 Rb4 Rb8 100.88(9) 2_556 1_556
S14 Rb4 Rb8 121.02(9) 2_546 1_556
Cu6 Rb4 Rb8 89.80(6) 2_546 1_556
Rb7 Rb4 Rb8 150.23(7) 2_546 1_556
S9 Rb5 S5 120.51(13) 2_755 .
S9 Rb5 S2 132.14(13) 2_755 2_655
S5 Rb5 S2 103.38(12) . 2_655
S9 Rb5 S13 108.42(13) 2_755 2_655
S5 Rb5 S13 117.38(12) . 2_655
S2 Rb5 S13 60.92(11) 2_655 2_655
S9 Rb5 S6 70.37(12) 2_755 2_755
S5 Rb5 S6 74.96(12) . 2_755
S2 Rb5 S6 145.12(12) 2_655 2_755
S13 Rb5 S6 88.39(12) 2_655 2_755
S9 Rb5 S5 78.61(12) 2_755 2_755
S5 Rb5 S5 126.31(10) . 2_755
S2 Rb5 S5 59.36(11) 2_655 2_755
S13 Rb5 S5 98.27(12) 2_655 2_755
S6 Rb5 S5 148.78(12) 2_755 2_755
S9 Rb5 S2 69.16(11) 2_755 1_655
S5 Rb5 S2 57.21(11) . 1_655
S2 Rb5 S2 131.22(10) 2_655 1_655
S13 Rb5 S2 166.23(13) 2_655 1_655
S6 Rb5 S2 78.01(11) 2_755 1_655
S5 Rb5 S2 94.53(11) 2_755 1_655
S9 Rb5 S6 107.68(12) 2_755 1_565
S5 Rb5 S6 58.84(11) . 1_565
S2 Rb5 S6 78.13(11) 2_655 1_565
S13 Rb5 S6 137.36(12) 2_655 1_565
S6 Rb5 S6 125.03(12) 2_755 1_565
S5 Rb5 S6 67.65(11) 2_755 1_565
S2 Rb5 S6 53.24(10) 1_655 1_565
S9 Rb5 Cu4 36.73(9) 2_755 2_755
S5 Rb5 Cu4 106.94(10) . 2_755
S2 Rb5 Cu4 144.99(10) 2_655 2_755
S13 Rb5 Cu4 89.40(10) 2_655 2_755
S6 Rb5 Cu4 36.71(8) 2_755 2_755
S5 Rb5 Cu4 112.51(10) 2_755 2_755
S2 Rb5 Cu4 80.99(9) 1_655 2_755
S6 Rb5 Cu4 133.23(9) 1_565 2_755
S9 Rb5 As7 95.53(10) 2_755 2_755
S5 Rb5 As7 137.13(11) . 2_755
S2 Rb5 As7 36.66(8) 2_655 2_755
S13 Rb5 As7 64.46(9) 2_655 2_755
S6 Rb5 As7 144.28(10) 2_755 2_755
S5 Rb5 As7 34.42(8) 2_755 2_755
S2 Rb5 As7 128.76(9) 1_655 2_755
S6 Rb5 As7 90.23(9) 1_565 2_755
Cu4 Rb5 As7 115.92(7) 2_755 2_755
S9 Rb5 As1 117.88(10) 2_755 2_655
S5 Rb5 As1 85.64(9) . 2_655
S2 Rb5 As1 81.20(9) 2_655 2_655
S13 Rb5 As1 35.28(9) 2_655 2_655
S6 Rb5 As1 63.92(8) 2_755 2_655
S5 Rb5 As1 132.37(10) 2_755 2_655
S2 Rb5 As1 132.87(9) 1_655 2_655
S6 Rb5 As1 132.46(9) 1_565 2_655
Cu4 Rb5 As1 84.04(6) 2_755 2_655
As7 Rb5 As1 97.95(6) 2_755 2_655
S9 Rb5 As7 103.18(10) 2_755 .
S5 Rb5 As7 32.74(8) . .
S2 Rb5 As7 104.16(10) 2_655 .
S13 Rb5 As7 146.75(10) 2_655 .
S6 Rb5 As7 92.70(9) 2_755 .
S5 Rb5 As7 97.81(9) 2_755 .
S2 Rb5 As7 34.24(8) 1_655 .
S6 Rb5 As7 32.64(8) 1_565 .
Cu4 Rb5 As7 110.80(7) 2_755 .
As7 Rb5 As7 122.83(7) 2_755 .
As1 Rb5 As7 118.26(6) 2_655 .
S3 Rb6 S2 151.22(13) . 2_645
S3 Rb6 S5 72.11(12) . .
S2 Rb6 S5 104.39(12) 2_645 .
S3 Rb6 S10 71.08(12) . 2_655
S2 Rb6 S10 137.11(13) 2_645 2_655
S5 Rb6 S10 77.55(12) . 2_655
S3 Rb6 S19 92.72(13) . 1_554
S2 Rb6 S19 77.35(11) 2_645 1_554
S5 Rb6 S19 151.82(13) . 1_554
S10 Rb6 S19 120.72(13) 2_655 1_554
S3 Rb6 S9 81.07(12) . .
S2 Rb6 S9 70.57(11) 2_645 .
S5 Rb6 S9 75.59(12) . .
S10 Rb6 S9 146.01(13) 2_655 .
S19 Rb6 S9 78.73(12) 1_554 .
S3 Rb6 Cu3 38.02(9) . .
S2 Rb6 Cu3 124.96(10) 2_645 .
S5 Rb6 Cu3 37.81(9) . .
S10 Rb6 Cu3 83.06(10) 2_655 .
S19 Rb6 Cu3 118.20(11) 1_554 .
S9 Rb6 Cu3 62.95(9) . .
S3 Rb6 As1 105.00(10) . 2_655
S2 Rb6 As1 103.17(10) 2_645 2_655
S5 Rb6 As1 85.78(10) . 2_655
S10 Rb6 As1 33.98(9) 2_655 2_655
S19 Rb6 As1 121.63(10) 1_554 2_655
S9 Rb6 As1 157.71(10) . 2_655
Cu3 Rb6 As1 108.62(7) . 2_655
S3 Rb6 S6 137.95(12) . 2_755
S2 Rb6 S6 55.20(11) 2_645 2_755
S5 Rb6 S6 67.57(11) . 2_755
S10 Rb6 S6 88.82(12) 2_655 2_755
S19 Rb6 S6 128.93(12) 1_554 2_755
S9 Rb6 S6 99.69(11) . 2_755
Cu3 Rb6 S6 104.99(9) . 2_755
As1 Rb6 S6 61.23(8) 2_655 2_755
S3 Rb6 As2 152.08(11) . 2_645
S2 Rb6 As2 33.66(8) 2_645 2_645
S5 Rb6 As2 134.15(10) . 2_645
S10 Rb6 As2 118.21(10) 2_655 2_645
S19 Rb6 As2 59.58(9) 1_554 2_645
S9 Rb6 As2 95.51(9) . 2_645
Cu3 Rb6 As2 157.33(7) . 2_645
As1 Rb6 As2 88.68(6) 2_655 2_645
S6 Rb6 As2 69.97(8) 2_755 2_645
S3 Rb6 Cu6 143.20(11) . 2_645
S2 Rb6 Cu6 64.14(9) 2_645 2_645
S5 Rb6 Cu6 92.74(10) . 2_645
S10 Rb6 Cu6 72.98(10) 2_655 2_645
S19 Rb6 Cu6 112.45(10) 1_554 2_645
S9 Rb6 Cu6 128.48(10) . 2_645
Cu3 Rb6 Cu6 129.31(8) . 2_645
As1 Rb6 Cu6 39.14(5) 2_655 2_645
S6 Rb6 Cu6 33.10(7) 2_755 2_645
As2 Rb6 Cu6 57.61(5) 2_645 2_645
S3 Rb6 Rb5 106.59(10) . 2_745
S2 Rb6 Rb5 56.41(8) 2_645 2_745
S5 Rb6 Rb5 51.22(9) . 2_745
S10 Rb6 Rb5 124.09(10) 2_655 2_745
S19 Rb6 Rb5 115.19(10) 1_554 2_745
S9 Rb6 Rb5 46.39(8) . 2_745
Cu3 Rb6 Rb5 70.28(6) . 2_745
As1 Rb6 Rb5 111.93(6) 2_655 2_745
S6 Rb6 Rb5 54.82(8) 2_755 2_745
As2 Rb6 Rb5 89.95(5) 2_645 2_745
Cu6 Rb6 Rb5 87.14(6) 2_645 2_745
S8 Rb7 S12 70.87(12) . .
S8 Rb7 S4 155.91(14) . 1_565
S12 Rb7 S4 130.35(13) . 1_565
S8 Rb7 S14 82.47(13) . .
S12 Rb7 S14 152.03(14) . .
S4 Rb7 S14 74.47(12) 1_565 .
S8 Rb7 S7 79.23(12) . 2_556
S12 Rb7 S7 101.28(13) . 2_556
S4 Rb7 S7 103.64(13) 1_565 2_556
S14 Rb7 S7 81.31(13) . 2_556
S8 Rb7 S7 147.40(13) . 1_565
S12 Rb7 S7 76.84(12) . 1_565
S4 Rb7 S7 56.02(11) 1_565 1_565
S14 Rb7 S7 130.13(13) . 1_565
S7 Rb7 S7 103.25(10) 2_556 1_565
S8 Rb7 Cu1 37.83(9) . .
S12 Rb7 Cu1 37.21(9) . .
S4 Rb7 Cu1 152.96(12) 1_565 .
S14 Rb7 Cu1 114.85(11) . .
S7 Rb7 Cu1 102.89(11) 2_556 .
S7 Rb7 Cu1 112.32(10) 1_565 .
S8 Rb7 S17 89.45(12) . 2_656
S12 Rb7 S17 59.61(11) . 2_656
S4 Rb7 S17 93.24(12) 1_565 2_656
S14 Rb7 S17 113.26(13) . 2_656
S7 Rb7 S17 160.40(13) 2_556 2_656
S7 Rb7 S17 77.88(11) 1_565 2_656
Cu1 Rb7 S17 59.73(9) . 2_656
S8 Rb7 As3 152.86(12) . 1_565
S12 Rb7 As3 95.07(10) . 1_565
S4 Rb7 As3 36.53(9) 1_565 1_565
S14 Rb7 As3 105.54(11) . 1_565
S7 Rb7 As3 127.19(11) 2_556 1_565
S7 Rb7 As3 33.57(8) 1_565 1_565
Cu1 Rb7 As3 119.24(8) . 1_565
S17 Rb7 As3 63.49(9) 2_656 1_565
S8 Rb7 As8 93.56(10) . 2_656
S12 Rb7 As8 33.09(9) . 2_656
S4 Rb7 As8 101.87(10) 1_565 2_656
S14 Rb7 As8 146.86(13) . 2_656
S7 Rb7 As8 130.46(11) 2_556 2_656
S7 Rb7 As8 59.69(8) 1_565 2_656
Cu1 Rb7 As8 55.78(6) . 2_656
S17 Rb7 As8 33.61(7) 2_656 2_656
As3 Rb7 As8 65.35(5) 1_565 2_656
S8 Rb7 Cu5 33.46(9) . .
S12 Rb7 Cu5 87.95(10) . .
S4 Rb7 Cu5 125.65(11) 1_565 .
S14 Rb7 Cu5 64.62(10) . .
S7 Rb7 Cu5 103.83(10) 2_556 .
S7 Rb7 Cu5 151.04(11) 1_565 .
Cu1 Rb7 Cu5 51.09(6) . .
S17 Rb7 Cu5 73.16(9) 2_656 .
As3 Rb7 Cu5 126.81(9) 1_565 .
As8 Rb7 Cu5 94.44(7) 2_656 .
S8 Rb7 Rb4 115.36(11) . 2_556
S12 Rb7 Rb4 145.60(12) . 2_556
S4 Rb7 Rb4 55.70(9) 1_565 2_556
S14 Rb7 Rb4 54.95(9) . 2_556
S7 Rb7 Rb4 51.21(9) 2_556 2_556
S7 Rb7 Rb4 89.07(9) 1_565 2_556
Cu1 Rb7 Rb4 150.94(8) . 2_556
S17 Rb7 Rb4 147.86(10) 2_656 2_556
As3 Rb7 Rb4 89.54(6) 1_565 2_556
As8 Rb7 Rb4 148.75(7) 2_656 2_556
Cu5 Rb7 Rb4 116.09(7) . 2_556
S11 Rb8 S3 159.39(14) 2_655 .
S11 Rb8 S17 78.86(11) 2_655 1_554
S3 Rb8 S17 84.92(12) . 1_554
S11 Rb8 S18 133.74(13) 2_655 .
S3 Rb8 S18 58.45(11) . .
S17 Rb8 S18 90.92(13) 1_554 .
S11 Rb8 S10 98.82(12) 2_655 2_655
S3 Rb8 S10 66.33(11) . 2_655
S17 Rb8 S10 82.85(12) 1_554 2_655
S18 Rb8 S10 124.77(12) . 2_655
S11 Rb8 S1 74.51(11) 2_655 1_564
S3 Rb8 S1 124.04(12) . 1_564
S17 Rb8 S1 149.64(12) 1_554 1_564
S18 Rb8 S1 96.99(12) . 1_564
S10 Rb8 S1 115.24(12) 2_655 1_564
S11 Rb8 As6 61.20(9) 2_655 1_564
S3 Rb8 As6 128.03(10) . 1_564
S17 Rb8 As6 136.09(10) 1_554 1_564
S18 Rb8 As6 129.39(11) . 1_564
S10 Rb8 As6 85.83(10) 2_655 1_564
S1 Rb8 As6 33.72(8) 1_564 1_564
S11 Rb8 S19 88.76(12) 2_655 1_564
S3 Rb8 S19 95.87(11) . 1_564
S17 Rb8 S19 140.44(13) 1_554 1_564
S18 Rb8 S19 123.10(12) . 1_564
S10 Rb8 S19 61.95(11) 2_655 1_564
S1 Rb8 S19 53.70(11) 1_564 1_564
As6 Rb8 S19 32.93(7) 1_564 1_564
S11 Rb8 Cu5 77.69(10) 2_655 2_655
S3 Rb8 Cu5 95.05(10) . 2_655
S17 Rb8 Cu5 106.46(11) 1_554 2_655
S18 Rb8 Cu5 147.35(10) . 2_655
S10 Rb8 Cu5 35.69(9) 2_655 2_655
S1 Rb8 Cu5 81.96(9) 1_564 2_655
As6 Rb8 Cu5 50.37(5) 1_564 2_655
S19 Rb8 Cu5 33.99(8) 1_564 2_655
S11 Rb8 S12 54.66(11) 2_655 1_554
S3 Rb8 S12 135.61(12) . 1_554
S17 Rb8 S12 82.29(11) 1_554 1_554
S18 Rb8 S12 79.41(11) . 1_554
S10 Rb8 S12 151.72(12) 2_655 1_554
S1 Rb8 S12 70.55(10) 1_564 1_554
As6 Rb8 S12 88.38(8) 1_564 1_554
S19 Rb8 S12 120.34(11) 1_564 1_554
Cu5 Rb8 S12 129.34(9) 2_655 1_554
S11 Rb8 As3 51.45(9) 2_655 2_655
S3 Rb8 As3 109.65(10) . 2_655
S17 Rb8 As3 63.49(9) 1_554 2_655
S18 Rb8 As3 153.57(11) . 2_655
S10 Rb8 As3 49.67(8) 2_655 2_655
S1 Rb8 As3 108.46(9) 1_564 2_655
As6 Rb8 As3 76.95(6) 1_564 2_655
S19 Rb8 As3 79.36(9) 1_564 2_655
Cu5 Rb8 As3 47.64(5) 2_655 2_655
S12 Rb8 As3 102.07(8) 1_554 2_655
S11 Rb8 Rb4 91.76(10) 2_655 1_554
S3 Rb8 Rb4 91.22(9) . 1_554
S17 Rb8 Rb4 60.54(10) 1_554 1_554
S18 Rb8 Rb4 45.92(8) . 1_554
S10 Rb8 Rb4 139.09(11) 2_655 1_554
S1 Rb8 Rb4 105.67(10) 1_564 1_554
As6 Rb8 Rb4 132.84(7) 1_564 1_554
S19 Rb8 Rb4 158.30(10) 1_564 1_554
Cu5 Rb8 Rb4 165.03(8) 2_655 1_554
S12 Rb8 Rb4 45.90(8) 1_554 1_554
As3 Rb8 Rb4 117.41(7) 2_655 1_554
S6 Cu6 S14 117.34(19) 1_465 .
S6 Cu6 S18 121.00(19) 1_465 2
S14 Cu6 S18 111.6(2) . 2
S6 Cu6 As1 104.82(15) 1_465 1_565
S14 Cu6 As1 110.01(17) . 1_565
S18 Cu6 As1 86.70(15) 2 1_565
S6 Cu6 Rb1 94.45(14) 1_465 2_556
S14 Cu6 Rb1 74.88(17) . 2_556
S18 Cu6 Rb1 68.23(14) 2 2_556
As1 Cu6 Rb1 153.98(10) 1_565 2_556
S6 Cu6 Rb4 164.10(15) 1_465 2_556
S14 Cu6 Rb4 62.33(14) . 2_556
S18 Cu6 Rb4 51.65(12) 2 2_556
As1 Cu6 Rb4 89.42(8) 1_565 2_556
Rb1 Cu6 Rb4 69.88(6) 2_556 2_556
S6 Cu6 Rb6 68.48(13) 1_465 2_655
S14 Cu6 Rb6 81.59(16) . 2_655
S18 Cu6 Rb6 151.50(16) 2 2_655
As1 Cu6 Rb6 64.85(7) 1_565 2_655
Rb1 Cu6 Rb6 140.17(8) 2_556 2_655
Rb4 Cu6 Rb6 125.34(7) 2_556 2_655
As4 S15 As5 99.81(18) . 2_645
As4 S15 Rb1 107.92(17) . 2_656
As5 S15 Rb1 148.78(18) 2_645 2_656
As4 S15 Rb3 87.34(14) . 2_655
As5 S15 Rb3 92.50(16) 2_645 2_655
Rb1 S15 Rb3 75.08(11) 2_656 2_655
As4 S16 Cu3 116.7(2) . 2_645
As4 S16 Cu4 104.0(2) . 2_655
Cu3 S16 Cu4 123.7(2) 2_645 2_655
As4 S16 Rb1 98.97(16) . 1_554
Cu3 S16 Rb1 115.65(18) 2_645 1_554
Cu4 S16 Rb1 92.89(15) 2_655 1_554
As4 S16 Rb3 100.12(16) . 2_655
Cu3 S16 Rb3 66.66(12) 2_645 2_655
Cu4 S16 Rb3 69.41(13) 2_655 2_655
Rb1 S16 Rb3 156.59(16) 1_554 2_655
As8 S17 As6 99.47(18) . .
As8 S17 Rb8 107.46(17) . 1_556
As6 S17 Rb8 144.2(2) . 1_556
As8 S17 Rb7 78.28(15) . 2_646
As6 S17 Rb7 86.75(16) . 2_646
Rb8 S17 Rb7 121.19(14) 1_556 2_646
As5 S18 Cu6 97.28(19) . 2_545
As5 S18 Rb4 151.0(2) . 1_554
Cu6 S18 Rb4 93.63(16) 2_545 1_554
As5 S18 Rb8 87.34(16) . .
Cu6 S18 Rb8 171.2(2) 2_545 .
Rb4 S18 Rb8 78.91(11) 1_554 .
As5 S18 Rb1 74.57(14) . 1_554
Cu6 S18 Rb1 75.92(15) 2_545 1_554
Rb4 S18 Rb1 82.18(12) 1_554 1_554
Rb8 S18 Rb1 98.26(13) . 1_554
As6 S19 Cu5 95.38(19) . 2_646
As6 S19 Rb3 147.3(2) . 1_556
Cu5 S19 Rb3 82.17(15) 2_646 1_556
As6 S19 Rb6 122.24(19) . 1_556
Cu5 S19 Rb6 105.08(18) 2_646 1_556
Rb3 S19 Rb6 89.49(12) 1_556 1_556
As6 S19 Rb1 91.63(16) . .
Cu5 S19 Rb1 161.0(2) 2_646 .
Rb3 S19 Rb1 82.42(12) 1_556 .
Rb6 S19 Rb1 85.77(12) 1_556 .
As6 S19 Rb8 72.98(14) . 1_546
Cu5 S19 Rb8 73.78(14) 2_646 1_546
Rb3 S19 Rb8 75.08(11) 1_556 1_546
Rb6 S19 Rb8 164.56(14) 1_556 1_546
Rb1 S19 Rb8 91.57(13) . 1_546

loop_
_geom_bond_atom_site_label_1
_geom_bond_atom_site_label_2
_geom_bond_distance
_geom_bond_site_symmetry_2
As1 S10 2.180(5) .
As1 S4 2.305(5) .
As1 S13 2.318(5) .
As1 Cu6 2.703(3) 1_545
As1 Rb6 3.876(3) 2_645
As1 Rb5 3.997(3) 2_645
As1 Rb2 4.072(3) 2_556
As2 S14 2.225(5) .
As2 S2 2.256(5) .
As2 S13 2.303(5) .
As2 Cu5 2.441(3) .
As2 Rb2 3.883(3) 2_556
As2 Rb6 4.071(3) 2_655
Cu1 S11 2.288(5) .
Cu1 S12 2.308(5) .
Cu1 S8 2.342(5) .
Cu1 As6 2.440(3) 2_656
Cu1 Rb4 3.510(3) .
Cu1 Rb7 3.787(3) .
Cu2 S11 2.309(5) .
Cu2 S1 2.319(5) .
Cu2 S7 2.366(5) .
Cu2 As8 2.447(3) 2_646
Cu2 Rb4 3.305(3) .
Cu2 Rb2 3.523(3) .
Cu3 S16 2.306(5) 2_655
Cu3 S3 2.320(5) .
Cu3 S5 2.325(5) .
Cu3 As4 2.417(3) .
Cu3 Rb3 3.261(3) 1_565
Cu3 Rb6 3.720(3) .
Cu4 S9 2.317(5) .
Cu4 S16 2.318(5) 2_645
Cu4 S6 2.344(5) .
Cu4 As5 2.414(3) 2_645
Cu4 Rb3 3.370(3) .
Cu4 Rb5 3.868(3) 2_745
Cu4 Rb1 4.169(3) 2_646
Cu5 S19 2.305(5) 2_656
Cu5 S8 2.329(5) .
Cu5 S10 2.368(5) .
Cu5 Rb3 3.752(3) 2_655
Cu5 Rb8 3.959(4) 2_645
Cu5 Rb7 4.205(4) .
S1 As6 2.225(5) .
S1 Rb2 3.288(5) .
S1 Rb1 3.389(5) .
S1 Rb4 3.406(5) .
S1 Rb8 3.752(5) 1_546
S2 As7 2.332(5) 1_455
S2 Rb6 3.376(5) 2_655
S2 Rb5 3.383(5) 2_645
S2 Rb3 3.758(5) 2_655
S2 Rb5 3.787(5) 1_455
S3 As5 2.226(5) .
S3 Rb6 3.296(5) .
S3 Rb8 3.420(5) .
S3 Rb3 3.445(5) 1_565
S3 Rb1 3.721(5) 1_554
S4 As3 2.334(5) .
S4 Rb2 3.270(5) 2_556
S4 Rb7 3.370(5) 1_545
S4 Rb4 3.661(5) 2_546
S5 As7 2.213(5) .
S5 Rb5 3.259(5) .
S5 Rb6 3.394(5) .
S5 Rb5 3.491(5) 2_745
S5 Rb3 3.505(5) 1_565
S6 As7 2.242(5) 1_545
S6 Cu6 2.316(5) 1_645
S6 Rb5 3.484(5) 2_745
S6 Rb5 3.865(5) 1_545
S6 Rb6 3.945(5) 2_745
S7 As3 2.218(5) .
S7 Rb2 3.184(5) .
S7 Rb4 3.456(5) .
S7 Rb7 3.593(6) 2_546
S7 Rb7 3.765(6) 1_545
S8 As3 2.244(5) .
S8 Rb7 3.290(5) .
S8 Rb2 3.615(5) 2_556
S9 As4 2.216(5) .
S9 Rb3 3.211(5) .
S9 Rb5 3.231(5) 2_745
S9 Rb6 3.559(5) .
S10 Rb3 3.268(5) 2_655
S10 Rb6 3.454(5) 2_645
S10 Rb8 3.740(6) 2_645
S11 As8 2.224(5) .
S11 Rb8 3.403(5) 2_645
S11 Rb4 3.592(5) .
S12 As8 2.221(5) 2_656
S12 Rb7 3.301(5) .
S12 Rb4 3.305(5) .
S12 Rb2 3.368(5) 1_565
S12 Rb8 4.008(5) 1_556
S13 Rb2 3.207(5) 2_556
S13 Rb5 3.471(5) 2_645
S14 Cu6 2.334(5) .
S14 Rb7 3.550(6) .
S14 Rb4 3.667(5) 2_556
S14 Rb2 3.697(6) 2_556
S14 Rb1 3.979(6) 2_556
As3 Rb7 3.901(3) 1_545
As3 Rb8 4.124(3) 2_645
As4 S16 2.223(5) .
As4 S15 2.302(5) .
As4 Rb5 4.122(3) 2_745
As5 S18 2.228(5) .
As5 S15 2.309(5) 2_655
As5 Cu4 2.414(3) 2_655
As5 Rb1 3.796(3) 1_554
As6 S19 2.220(5) .
As6 S17 2.302(5) .
As6 Cu1 2.440(3) 2_646
As6 Rb8 3.904(3) 1_546
As7 S6 2.242(5) 1_565
As7 S2 2.332(5) 1_655
As7 Rb5 3.880(3) 2_745
As7 Rb1 3.917(3) 2_656
As7 Rb5 4.079(3) .
As8 S12 2.221(5) 2_646
As8 S17 2.297(5) .
As8 Cu2 2.447(3) 2_656
As8 Rb7 4.064(3) 2_646
As8 Rb2 4.156(3) 2_656
Rb1 S16 3.350(5) 1_556
Rb1 S19 3.545(5) .
Rb1 S15 3.566(5) 2_646
Rb1 S3 3.721(5) 1_556
Rb1 S18 3.723(6) 1_556
Rb1 As5 3.796(3) 1_556
Rb1 Cu6 3.889(4) 2_546
Rb1 As7 3.917(3) 2_646
Rb1 S14 3.979(6) 2_546
Rb1 Cu4 4.169(3) 2_656
Rb1 Rb3 4.507(3) 1_556
Rb2 S13 3.207(5) 2_546
Rb2 S4 3.270(5) 2_546
Rb2 S12 3.368(5) 1_545
Rb2 S8 3.615(5) 2_546
Rb2 S14 3.697(6) 2_546
Rb2 As2 3.883(3) 2_546
Rb2 As1 4.072(3) 2_546
Rb2 As8 4.156(3) 2_646
Rb2 Rb7 4.459(4) 1_545
Rb3 Cu3 3.261(3) 1_545
Rb3 S10 3.268(5) 2_645
Rb3 S19 3.291(5) 1_554
Rb3 S16 3.394(5) 2_645
Rb3 S3 3.445(5) 1_545
Rb3 S5 3.505(5) 1_545
Rb3 Cu5 3.752(3) 2_645
Rb3 S2 3.758(5) 2_645
Rb3 S15 3.824(5) 2_645
Rb3 Rb8 4.426(3) 1_545
Rb4 S18 3.232(5) 1_556
Rb4 S4 3.661(5) 2_556
Rb4 S14 3.667(5) 2_546
Rb4 Cu6 4.113(3) 2_546
Rb4 Rb7 4.276(3) 2_546
Rb4 Rb8 4.415(3) 1_556
Rb5 S9 3.231(5) 2_755
Rb5 S2 3.383(5) 2_655
Rb5 S13 3.471(5) 2_655
Rb5 S6 3.484(5) 2_755
Rb5 S5 3.491(5) 2_755
Rb5 S2 3.787(5) 1_655
Rb5 S6 3.865(5) 1_565
Rb5 Cu4 3.868(3) 2_755
Rb5 As7 3.880(3) 2_755
Rb5 As1 3.997(3) 2_655
Rb6 S2 3.376(5) 2_645
Rb6 S10 3.454(5) 2_655
Rb6 S19 3.522(5) 1_554
Rb6 As1 3.876(3) 2_655
Rb6 S6 3.945(5) 2_755
Rb6 As2 4.071(3) 2_645
Rb6 Cu6 4.155(4) 2_645
Rb6 Rb5 4.404(3) 2_745
Rb7 S4 3.370(5) 1_565
Rb7 S7 3.593(6) 2_556
Rb7 S7 3.765(6) 1_565
Rb7 S17 3.851(6) 2_656
Rb7 As3 3.901(3) 1_565
Rb7 As8 4.064(3) 2_656
Rb7 Rb4 4.276(3) 2_556
Rb8 S11 3.403(5) 2_655
Rb8 S17 3.578(5) 1_554
Rb8 S18 3.693(5) .
Rb8 S10 3.740(6) 2_655
Rb8 S1 3.752(5) 1_564
Rb8 As6 3.904(3) 1_564
Rb8 S19 3.927(6) 1_564
Rb8 Cu5 3.959(4) 2_655
Rb8 S12 4.008(5) 1_554
Rb8 As3 4.124(3) 2_655
Rb8 Rb4 4.415(3) 1_554
Cu6 S6 2.316(5) 1_465
Cu6 S18 2.348(5) 2
Cu6 As1 2.703(3) 1_565
Cu6 Rb1 3.889(4) 2_556
Cu6 Rb4 4.113(3) 2_556
Cu6 Rb6 4.155(4) 2_655
S15 As5 2.309(5) 2_645
S15 Rb1 3.566(5) 2_656
S15 Rb3 3.824(5) 2_655
S16 Cu3 2.306(5) 2_645
S16 Cu4 2.318(5) 2_655
S16 Rb1 3.350(5) 1_554
S16 Rb3 3.394(5) 2_655
S17 Rb8 3.578(5) 1_556
S17 Rb7 3.851(6) 2_646
S18 Cu6 2.348(6) 2_545
S18 Rb4 3.232(5) 1_554
S18 Rb1 3.723(6) 1_554
S19 Cu5 2.305(5) 2_646
S19 Rb3 3.291(5) 1_556
S19 Rb6 3.522(5) 1_556
S19 Rb8 3.927(6) 1_546
